data_7240294
loop_
_publ_author_name
'Zhang, Mengxing'
'Li, Jiale'
'Yu, Lirong'
'Wang, Xi'
'Bai, Ming'

_publ_section_title
;
 Tuning the fluorescence based on the combination of TICT and AIE emission
 of a tetraphenylethylene with D--\p--A structure
;
_journal_issue 25
_journal_name_full 'RSC Advances'
_journal_page_first 14520
_journal_page_last 14524
_journal_paper_doi 10.1039/D0RA00107D
_journal_volume 10
_journal_year 2020
_chemical_formula_moiety 'C30 H22 N2 O2'
_chemical_formula_sum 'C30 H22 N2 O2'
_chemical_formula_weight 442.49
_chemical_name_systematic 180618a
_space_group_crystal_system monoclinic
_space_group_IT_number 14
_space_group_name_Hall '-P 2yn'
_space_group_name_H-M_alt 'P 1 21/n 1'
_atom_sites_solution_hydrogens geom
_atom_sites_solution_primary direct
_audit_creation_date 2019-11-26
_audit_creation_method
;
Olex2 1.2
(compiled 2018.05.29 svn.r3508 for OlexSys, GUI svn.r5506)
;
_audit_update_record
;
2019-11-26 deposited with the CCDC.	2020-04-03 downloaded from the CCDC.
;
_cell_angle_alpha 90
_cell_angle_beta 90
_cell_angle_gamma 90
_cell_formula_units_Z 4
_cell_length_a 9.6368(13)
_cell_length_b 15.6248(16)
_cell_length_c 16.1815(18)
_cell_measurement_reflns_used 746
_cell_measurement_temperature 293(2)
_cell_measurement_theta_max 67.5540
_cell_measurement_theta_min 3.9296
_cell_volume 2436.5(5)
_computing_cell_refinement
;
CrysAlisPro, Agilent Technologies,
Version 1.171.35.11 (release 16-05-2011 CrysAlis171 .NET)
(compiled May 16 2011,17:55:39)
;
_computing_data_collection
;
CrysAlisPro, Agilent Technologies,
Version 1.171.35.11 (release 16-05-2011 CrysAlis171 .NET)
(compiled May 16 2011,17:55:39)
;
_computing_data_reduction
;
CrysAlisPro, Agilent Technologies,
Version 1.171.35.11 (release 16-05-2011 CrysAlis171 .NET)
(compiled May 16 2011,17:55:39)
;
_computing_molecular_graphics 'Olex2 (Dolomanov et al., 2009)'
_computing_publication_material 'Olex2 (Dolomanov et al., 2009)'
_computing_structure_refinement 'ShelXL (Sheldrick, 2015)'
_computing_structure_solution 'XS (Sheldrick, 2008)'
_diffrn_ambient_temperature 293(2)
_diffrn_detector_area_resol_mean 16.2141
_diffrn_measured_fraction_theta_full 0.586
_diffrn_measured_fraction_theta_max 0.587
_diffrn_measurement_details
;
#__ type_ start__ end____ width___ exp.time_
  1 omega  -11.00   38.00   1.0000    9.0000
omega____ theta____ kappa____ phi______ frames
    -      -33.5582    0.0000 -180.0000 49

#__ type_ start__ end____ width___ exp.time_
  2 omega  -94.00  -25.00   1.0000    9.0000
omega____ theta____ kappa____ phi______ frames
    -      -33.5582    0.0000 -180.0000 69

#__ type_ start__ end____ width___ exp.time_
  3 omega   44.00  107.00   1.0000    9.0000
omega____ theta____ kappa____ phi______ frames
    -       33.5582 -150.0000  -53.0000 63

#__ type_ start__ end____ width___ exp.time_
  4 omega  100.00  148.00   1.0000   35.0000
omega____ theta____ kappa____ phi______ frames
    -       99.6325  111.0000   90.0000 48

#__ type_ start__ end____ width___ exp.time_
  5 omega   41.00   91.00   1.0000   35.0000
omega____ theta____ kappa____ phi______ frames
    -       99.6325  -25.0000  120.0000 50

#__ type_ start__ end____ width___ exp.time_
  6 omega   31.00   92.00   1.0000   35.0000
omega____ theta____ kappa____ phi______ frames
    -       99.6325  -50.0000   90.0000 61
;
_diffrn_measurement_device_type 'Xcalibur, Eos, Gemini'
_diffrn_measurement_method '\w scans'
_diffrn_orient_matrix_UB_11 0.0690534000
_diffrn_orient_matrix_UB_12 -0.0846453000
_diffrn_orient_matrix_UB_13 -0.0269540000
_diffrn_orient_matrix_UB_21 -0.1300249000
_diffrn_orient_matrix_UB_22 -0.0494941000
_diffrn_orient_matrix_UB_23 0.0272001000
_diffrn_orient_matrix_UB_31 -0.0619592000
_diffrn_orient_matrix_UB_32 0.0106171000
_diffrn_orient_matrix_UB_33 -0.0872205000
_diffrn_radiation_monochromator graphite
_diffrn_radiation_type CuK\a
_diffrn_radiation_wavelength 1.54184
_diffrn_reflns_av_R_equivalents 0.0220
_diffrn_reflns_av_unetI/netI 0.0519
_diffrn_reflns_Laue_measured_fraction_full 0.586
_diffrn_reflns_Laue_measured_fraction_max 0.587
_diffrn_reflns_limit_h_max 11
_diffrn_reflns_limit_h_min -11
_diffrn_reflns_limit_k_max 18
_diffrn_reflns_limit_k_min -11
_diffrn_reflns_limit_l_max 9
_diffrn_reflns_limit_l_min -16
_diffrn_reflns_number 3222
_diffrn_reflns_point_group_measured_fraction_full 0.586
_diffrn_reflns_point_group_measured_fraction_max 0.587
_diffrn_reflns_theta_full 67.684
_diffrn_reflns_theta_max 67.669
_diffrn_reflns_theta_min 3.933
_diffrn_source 'Enhance (Cu) X-ray Source'
_exptl_absorpt_coefficient_mu 0.602
_exptl_absorpt_correction_T_max 1.00000
_exptl_absorpt_correction_T_min 0.76965
_exptl_absorpt_correction_type multi-scan
_exptl_absorpt_process_details
;
CrysAlisPro, Agilent Technologies,
Version 1.171.35.11 (release 16-05-2011 CrysAlis171 .NET)
(compiled May 16 2011,17:55:39)
Empirical absorption correction using spherical harmonics,
 implemented in SCALE3 ABSPACK scaling algorithm.
;
_exptl_crystal_colour 'clear light colourless'
_exptl_crystal_colour_lustre clear
_exptl_crystal_colour_modifier light
_exptl_crystal_colour_primary colourless
_exptl_crystal_density_diffrn 1.206
_exptl_crystal_description block
_exptl_crystal_F_000 928
_exptl_crystal_size_max 0.2
_exptl_crystal_size_mid 0.1
_exptl_crystal_size_min 0.05
_refine_diff_density_max 0.248
_refine_diff_density_min -0.508
_refine_diff_density_rms 0.084
_refine_ls_extinction_method none
_refine_ls_goodness_of_fit_ref 1.372
_refine_ls_hydrogen_treatment constr
_refine_ls_matrix_type full
_refine_ls_number_parameters 309
_refine_ls_number_reflns 2593
_refine_ls_number_restraints 0
_refine_ls_restrained_S_all 1.372
_refine_ls_R_factor_all 0.1773
_refine_ls_R_factor_gt 0.1260
_refine_ls_shift/su_max 0.008
_refine_ls_shift/su_mean 0.002
_refine_ls_structure_factor_coef Fsqd
_refine_ls_weighting_details
;
 w=1/[\s^2^(Fo^2^)+(0.2000P)^2^]
 where P=(Fo^2^+2Fc^2^)/3
;
_refine_ls_weighting_scheme calc
_refine_ls_wR_factor_gt 0.3479
_refine_ls_wR_factor_ref 0.4183
_reflns_Friedel_coverage 0.000
_reflns_number_gt 1345
_reflns_number_total 2593
_reflns_threshold_expression 'I > 2\s(I)'
_cod_data_source_file d0ra00107d2.cif
_cod_data_source_block 180618a
_cod_depositor_comments 'Adding full bibliography for 7240294.cif.'
_cod_database_code 7240294
_shelxl_version_number 2013-2
_shelx_space_group_comment
;
The symmetry employed for this shelxl refinement is uniquely defined
by the following loop, which should always be used as a source of
symmetry information in preference to the above space-group names.
They are only intended as comments.
;
_reflns_odcompleteness_completeness 61.37
_reflns_odcompleteness_iscentric 1
_reflns_odcompleteness_theta 63.60
_olex2_refinement_description
;
1. Fixed Uiso
 At 1.2 times of:
  All C(H) groups
 At 1.5 times of:
  All C(H,H,H) groups
2.a Aromatic/amide H refined with riding coordinates:
 C1AA(H1AA), C4(H4), C8(H8), C10(H10), C12(H12), C13(H13), C0AA(H0AA),
 C16(H16), C18(H18), C19(H19), C21(H21), C22(H22), C23(H23), C24(H24), C25(H25),
  C30(H30)
2.b Idealised Me refined as rotating group:
 C3(H3A,H3B,H3C), C14(H14A,H14B,H14C)
;
_olex2_date_sample_data_collection 2008-08-26
_olex2_submission_special_instructions 'No special instructions were received'

loop_
_space_group_symop_operation_xyz
'x, y, z'
'-x+1/2, y+1/2, -z+1/2'
'-x, -y, -z'
'x-1/2, -y-1/2, z-1/2'

loop_
_atom_site_label
_atom_site_type_symbol
_atom_site_fract_x
_atom_site_fract_y
_atom_site_fract_z
_atom_site_U_iso_or_equiv
_atom_site_adp_type
_atom_site_occupancy
_atom_site_site_symmetry_order
_atom_site_calc_flag
_atom_site_refinement_flags_posn
_atom_site_refinement_flags_adp
_atom_site_refinement_flags_occupancy
_atom_site_disorder_assembly
_atom_site_disorder_group
C1AA C -0.3911(11) 0.7464(5) 0.4411(7) 0.095(3) Uani 1 1 d . . . . .
H1AA H -0.3830 0.8052 0.4488 0.114 Uiso 1 1 calc R . . . .
C4 C -0.1319(12) 0.6756(6) 0.6110(6) 0.095(3) Uani 1 1 d . . . . .
H4 H -0.1149 0.6930 0.5570 0.113 Uiso 1 1 calc R . . . .
C5 C -0.2640(12) 0.6888(5) 0.6450(6) 0.090(3) Uani 1 1 d . . . . .
C6 C -0.0502(13) 0.6134(5) 0.7353(7) 0.098(4) Uani 1 1 d . . . . .
C7 C -0.3736(11) 0.7292(5) 0.5942(6) 0.093(4) Uani 1 1 d . . . . .
C8 C -0.4051(11) 0.5752(5) 0.4172(7) 0.100(4) Uani 1 1 d . . . . .
H8 H -0.4122 0.5163 0.4099 0.120 Uiso 1 1 calc R . . . .
C9 C -0.4128(11) 0.6275(6) 0.3511(6) 0.096(4) Uani 1 1 d . . . . .
C10 C -0.3866(11) 0.6082(5) 0.4962(6) 0.090(3) Uani 1 1 d . . . . .
H10 H -0.3740 0.5714 0.5408 0.108 Uiso 1 1 calc R . . . .
C11 C -0.3927(14) 0.9026(5) 0.8592(7) 0.095(4) Uani 1 1 d . . . . .
C12 C -0.2797(12) 0.6627(5) 0.7270(7) 0.099(4) Uani 1 1 d . . . . .
H12 H -0.3644 0.6723 0.7528 0.119 Uiso 1 1 calc R . . . .
C13 C -0.1783(13) 0.6243(6) 0.7704(7) 0.100(4) Uani 1 1 d . . . . .
H13 H -0.1951 0.6053 0.8240 0.120 Uiso 1 1 calc R . . . .
C0AA C -0.5412(13) 0.8287(6) 0.7662(6) 0.098(3) Uani 1 1 d . . . . .
H0AA H -0.6278 0.8055 0.7543 0.117 Uiso 1 1 calc R . . . .
C15 C -0.4584(12) 0.7900(5) 0.6238(6) 0.090(3) Uani 1 1 d . . . . .
C16 C -0.6797(13) 0.7613(6) 0.5436(8) 0.108(4) Uani 1 1 d . . . . .
H16 H -0.6634 0.7029 0.5489 0.130 Uiso 1 1 calc R . . . .
C17 C -0.3872(10) 0.6949(5) 0.5083(6) 0.080(3) Uani 1 1 d . . . . .
C18 C -0.4068(11) 0.7154(5) 0.3603(6) 0.090(3) Uani 1 1 d . . . . .
H18 H -0.4130 0.7521 0.3152 0.109 Uiso 1 1 calc R . . . .
C19 C -0.5140(13) 0.8624(6) 0.8452(7) 0.103(4) Uani 1 1 d . . . . .
H19 H -0.5792 0.8571 0.8872 0.124 Uiso 1 1 calc R . . . .
C20 C -0.5864(12) 0.8196(6) 0.5770(6) 0.093(4) Uani 1 1 d . . . . .
C21 C -0.0259(12) 0.6372(6) 0.6557(7) 0.098(4) Uani 1 1 d . . . . .
H21 H 0.0604 0.6279 0.6316 0.117 Uiso 1 1 calc R . . . .
C22 C -0.2912(12) 0.9093(5) 0.7988(7) 0.099(4) Uani 1 1 d . . . . .
H22 H -0.2062 0.9351 0.8097 0.118 Uiso 1 1 calc R . . . .
C23 C -0.7243(14) 0.9331(6) 0.5264(8) 0.110(4) Uani 1 1 d . . . . .
H23 H -0.7409 0.9915 0.5207 0.132 Uiso 1 1 calc R . . . .
C24 C -0.7960(13) 0.7896(6) 0.5027(7) 0.110(4) Uani 1 1 d . . . . .
H24 H -0.8606 0.7507 0.4824 0.132 Uiso 1 1 calc R . . . .
C25 C -0.6092(12) 0.9043(6) 0.5686(7) 0.101(3) Uani 1 1 d . . . . .
H25 H -0.5473 0.9434 0.5914 0.121 Uiso 1 1 calc R . . . .
C26 C -0.4386(12) 0.8302(5) 0.7063(6) 0.091(3) Uani 1 1 d . . . . .
C30 C -0.3220(12) 0.8757(6) 0.7206(6) 0.095(3) Uani 1 1 d . . . . .
H30 H -0.2603 0.8851 0.6774 0.114 Uiso 1 1 calc R . . . .
C31 C -0.8152(14) 0.8735(7) 0.4922(7) 0.107(4) Uani 1 1 d . . . . .
C33 C -0.937(2) 0.9035(10) 0.4435(11) 0.145(7) Uani 1 1 d . . . . .
N34 N -1.0352(17) 0.9245(11) 0.4112(10) 0.187(7) Uani 1 1 d . . . . .
O1 O 0.0478(8) 0.5757(4) 0.7856(5) 0.111(3) Uani 1 1 d . . . . .
O2 O -0.4319(9) 0.5879(4) 0.2753(4) 0.113(3) Uani 1 1 d . . . . .
C3 C -0.4400(13) 0.6386(8) 0.2041(7) 0.126(4) Uani 1 1 d . . . . .
H3A H -0.4387 0.6026 0.1561 0.188 Uiso 1 1 calc GR . . . .
H3B H -0.3622 0.6770 0.2024 0.188 Uiso 1 1 calc GR . . . .
H3C H -0.5246 0.6711 0.2050 0.188 Uiso 1 1 calc GR . . . .
C14 C 0.1830(14) 0.5626(8) 0.7528(8) 0.133(5) Uani 1 1 d . . . . .
H14A H 0.1779 0.5239 0.7068 0.199 Uiso 1 1 calc GR . . . .
H14B H 0.2418 0.5387 0.7948 0.199 Uiso 1 1 calc GR . . . .
H14C H 0.2205 0.6163 0.7348 0.199 Uiso 1 1 calc GR . . . .
N1 N -0.3394(12) 0.9514(7) 1.0062(6) 0.124(4) Uani 1 1 d . . . . .
C1 C -0.3603(13) 0.9312(6) 0.9416(9) 0.101(4) Uani 1 1 d . . . . .

loop_
_atom_site_aniso_label
_atom_site_aniso_U_11
_atom_site_aniso_U_22
_atom_site_aniso_U_33
_atom_site_aniso_U_23
_atom_site_aniso_U_13
_atom_site_aniso_U_12
C1AA 0.113(8) 0.064(4) 0.107(8) 0.009(5) 0.047(6) 0.016(5)
C4 0.120(9) 0.081(5) 0.083(8) 0.001(5) 0.046(7) 0.013(6)
C5 0.121(9) 0.057(4) 0.090(8) 0.000(5) 0.048(6) 0.017(5)
C6 0.125(9) 0.054(4) 0.114(10) -0.004(5) 0.044(7) 0.014(5)
C7 0.120(9) 0.061(4) 0.098(8) -0.002(5) 0.053(7) 0.006(5)
C8 0.123(9) 0.063(4) 0.115(9) 0.012(6) 0.052(7) 0.024(5)
C9 0.104(8) 0.078(5) 0.107(9) 0.005(6) 0.058(6) 0.024(5)
C10 0.122(9) 0.069(4) 0.079(7) 0.003(5) 0.035(6) 0.014(5)
C11 0.128(10) 0.062(4) 0.095(9) 0.009(5) 0.049(7) 0.015(5)
C12 0.113(9) 0.077(5) 0.109(9) 0.014(6) 0.058(7) 0.017(6)
C13 0.135(10) 0.071(5) 0.096(9) 0.000(5) 0.046(7) 0.010(6)
C0AA 0.120(9) 0.096(6) 0.077(8) -0.001(6) 0.034(6) 0.010(6)
C15 0.115(9) 0.068(4) 0.089(8) -0.003(5) 0.045(7) 0.013(5)
C16 0.115(9) 0.075(5) 0.135(11) -0.008(6) 0.059(8) 0.014(6)
C17 0.090(7) 0.065(4) 0.085(7) 0.009(5) 0.037(5) 0.018(4)
C18 0.114(8) 0.081(5) 0.076(7) 0.012(5) 0.036(6) 0.019(5)
C19 0.114(9) 0.098(6) 0.097(9) 0.003(6) 0.054(7) 0.007(6)
C20 0.107(9) 0.074(5) 0.099(9) -0.019(5) 0.053(7) 0.002(5)
C21 0.104(9) 0.078(5) 0.110(10) -0.014(6) 0.048(7) -0.006(6)
C22 0.120(9) 0.067(4) 0.108(9) 0.000(6) 0.042(7) 0.005(5)
C23 0.127(10) 0.072(5) 0.131(11) 0.002(6) 0.055(8) 0.031(6)
C24 0.109(9) 0.087(6) 0.133(10) -0.024(6) 0.051(8) 0.022(6)
C25 0.106(8) 0.074(5) 0.123(9) -0.021(6) 0.047(7) 0.012(5)
C26 0.110(8) 0.061(4) 0.103(8) 0.002(5) 0.048(6) 0.002(5)
C30 0.120(9) 0.075(5) 0.089(8) 0.008(5) 0.046(6) 0.026(6)
C31 0.131(11) 0.091(6) 0.099(9) -0.013(6) 0.056(8) 0.018(7)
C33 0.144(15) 0.128(9) 0.164(17) -0.030(10) 0.048(12) 0.054(10)
N34 0.173(15) 0.213(14) 0.176(14) -0.058(11) -0.002(11) 0.088(12)
O1 0.127(7) 0.083(4) 0.122(7) -0.008(4) 0.034(5) 0.020(4)
O2 0.148(7) 0.098(4) 0.094(6) -0.007(4) 0.045(5) 0.025(4)
C3 0.145(11) 0.140(9) 0.092(9) 0.018(8) 0.048(8) 0.000(8)
C14 0.131(11) 0.116(7) 0.151(12) -0.008(8) 0.035(9) 0.037(8)
N1 0.160(10) 0.124(7) 0.087(8) -0.007(6) 0.028(7) -0.046(7)
C1 0.145(11) 0.077(5) 0.082(9) 0.005(6) 0.039(8) 0.005(6)

loop_
_atom_type_symbol
_atom_type_description
_atom_type_scat_dispersion_real
_atom_type_scat_dispersion_imag
_atom_type_scat_source
C C 0.0181 0.0091 'International Tables Vol C Tables 4.2.6.8 and 6.1.1.4'
H H 0.0000 0.0000 'International Tables Vol C Tables 4.2.6.8 and 6.1.1.4'
N N 0.0311 0.0180 'International Tables Vol C Tables 4.2.6.8 and 6.1.1.4'
O O 0.0492 0.0322 'International Tables Vol C Tables 4.2.6.8 and 6.1.1.4'

loop_
_geom_angle_atom_site_label_1
_geom_angle_atom_site_label_2
_geom_angle_atom_site_label_3
_geom_angle
_geom_angle_site_symmetry_1
_geom_angle_site_symmetry_3
_geom_angle_publ_flag
C17 C1AA C18 123.1(8) . . ?
C21 C4 C5 121.8(10) . . ?
C4 C5 C7 119.5(9) . . ?
C12 C5 C4 115.4(11) . . ?
C12 C5 C7 125.2(9) . . ?
C13 C6 O1 115.2(10) . . ?
C21 C6 C13 120.9(12) . . ?
C21 C6 O1 123.9(11) . . ?
C5 C7 C17 115.3(7) . . ?
C15 C7 C5 122.5(10) . . ?
C15 C7 C17 122.2(11) . . ?
C9 C8 C10 120.8(8) . . ?
C8 C9 C18 120.9(10) . . ?
C8 C9 O2 116.1(8) . . ?
C18 C9 O2 123.0(9) . . ?
C17 C10 C8 119.9(9) . . ?
C19 C11 C22 122.0(11) . . ?
C19 C11 C1 119.3(9) . . ?
C22 C11 C1 118.4(12) . . ?
C13 C12 C5 123.3(10) . . ?
C12 C13 C6 119.6(11) . . ?
C26 C0AA C19 119.8(11) . . ?
C7 C15 C20 122.1(10) . . ?
C7 C15 C26 122.8(12) . . ?
C26 C15 C20 115.0(8) . . ?
C24 C16 C20 120.3(10) . . ?
C1AA C17 C7 122.5(8) . . ?
C1AA C17 C10 118.2(9) . . ?
C10 C17 C7 119.1(8) . . ?
C9 C18 C1AA 116.7(9) . . ?
C11 C19 C0AA 119.3(9) . . ?
C16 C20 C15 121.3(9) . . ?
C25 C20 C15 118.8(10) . . ?
C25 C20 C16 119.9(12) . . ?
C6 C21 C4 119.0(11) . . ?
C11 C22 C30 117.3(11) . . ?
C25 C23 C31 119.0(10) . . ?
C31 C24 C16 119.3(13) . . ?
C20 C25 C23 120.1(11) . . ?
C0AA C26 C15 122.0(11) . . ?
C30 C26 C0AA 118.8(10) . . ?
C30 C26 C15 118.9(8) . . ?
C26 C30 C22 121.9(8) . . ?
C23 C31 C33 119.7(11) . . ?
C24 C31 C23 121.3(14) . . ?
C24 C31 C33 119.0(14) . . ?
N34 C33 C31 175(2) . . ?
C6 O1 C14 118.0(9) . . ?
C9 O2 C3 118.9(8) . . ?
N1 C1 C11 177.3(12) . . ?

loop_
_geom_bond_atom_site_label_1
_geom_bond_atom_site_label_2
_geom_bond_distance
_geom_bond_site_symmetry_2
_geom_bond_publ_flag
C1AA C17 1.354(12) . ?
C1AA C18 1.402(13) . ?
C4 C5 1.402(13) . ?
C4 C21 1.387(14) . ?
C5 C7 1.480(15) . ?
C5 C12 1.396(13) . ?
C6 C13 1.370(14) . ?
C6 C21 1.362(14) . ?
C6 O1 1.378(13) . ?
C7 C15 1.342(12) . ?
C7 C17 1.494(13) . ?
C8 C9 1.348(12) . ?
C8 C10 1.390(13) . ?
C9 C18 1.383(12) . ?
C9 O2 1.386(12) . ?
C10 C17 1.370(11) . ?
C11 C19 1.346(16) . ?
C11 C22 1.387(12) . ?
C11 C1 1.441(17) . ?
C12 C13 1.345(15) . ?
C0AA C19 1.406(14) . ?
C0AA C26 1.386(12) . ?
C15 C20 1.520(15) . ?
C15 C26 1.487(14) . ?
C16 C20 1.390(15) . ?
C16 C24 1.375(16) . ?
C20 C25 1.349(13) . ?
C22 C30 1.401(14) . ?
C23 C25 1.378(16) . ?
C23 C31 1.393(17) . ?
C24 C31 1.334(14) . ?
C26 C30 1.350(15) . ?
C31 C33 1.49(2) . ?
C33 N34 1.13(2) . ?
O1 C14 1.421(13) . ?
O2 C3 1.400(12) . ?
N1 C1 1.110(14) . ?
